data_7113514
loop_
_publ_author_name
'Moores, Audrey'
'M\'ezailles, Nicolas'
'Ricard, Louis'
'Mathey, Fran\,cois'
'Le Floch, Pascal'

_publ_section_title
;
 Neutral and dianionic iron and ruthenium 1,4-diphosphabutadiene complexes
;
_journal_coden_ASTM CHCOFS
_journal_issue 15
_journal_name_full
;
 Chemical Communications (Cambridge, United Kingdom)
;
_journal_page_first 1914
_journal_page_last 1915
_journal_paper_doi 10.1039/b304243j
_journal_year 2003
_chemical_formula_sum 'C89 H71 Cl3 P4 Ru Sn2'
_chemical_formula_weight 1709.18
_space_group_IT_number 14
_symmetry_cell_setting monoclinic
_symmetry_space_group_name_Hall '-P 2ybc'
_symmetry_space_group_name_H-M 'P 1 21/c 1'
_atom_sites_solution_hydrogens geom
_atom_sites_solution_primary direct
_atom_sites_solution_secondary difmap
_audit_creation_method SHELXL-97
_cell_angle_alpha 90.00
_cell_angle_beta 115.8570(1)
_cell_angle_gamma 90.00
_cell_formula_units_Z 4
_cell_length_a 13.3669(1)
_cell_length_b 52.3062(3)
_cell_length_c 12.5912(1)
_cell_measurement_reflns_used 251
_cell_measurement_temperature 150.0(1)
_cell_measurement_theta_max 20.0
_cell_measurement_theta_min 3.0
_cell_volume 7922.06(10)
_computing_structure_refinement 'SHELXL-97 (Sheldrick, 1997)'
_computing_structure_solution 'SHELXS-97 (Sheldrick, 1990)'
_diffrn_ambient_temperature 150.0(1)
_diffrn_measured_fraction_theta_full 0.917
_diffrn_measured_fraction_theta_max 0.917
_diffrn_measurement_device_type KappaCCD
_diffrn_measurement_method 'phi and omega scans'
_diffrn_radiation_monochromator graphite
_diffrn_radiation_source 'fine-focus sealed tube'
_diffrn_radiation_type MoK\a
_diffrn_radiation_wavelength 0.71069
_diffrn_reflns_av_R_equivalents 0.0302
_diffrn_reflns_av_sigmaI/netI 0.0621
_diffrn_reflns_limit_h_max 18
_diffrn_reflns_limit_h_min -18
_diffrn_reflns_limit_k_max 70
_diffrn_reflns_limit_k_min -69
_diffrn_reflns_limit_l_max 17
_diffrn_reflns_limit_l_min -17
_diffrn_reflns_number 32603
_diffrn_reflns_theta_full 28.70
_diffrn_reflns_theta_max 28.70
_diffrn_reflns_theta_min 3.41
_exptl_absorpt_coefficient_mu 1.040
_exptl_absorpt_correction_T_max 0.8512
_exptl_absorpt_correction_T_min 0.8512
_exptl_absorpt_correction_type 'multiple scans'
_exptl_crystal_colour green
_exptl_crystal_density_diffrn 1.433
_exptl_crystal_density_method 'not measured'
_exptl_crystal_description cube
_exptl_crystal_F_000 3440
_exptl_crystal_size_max 0.16
_exptl_crystal_size_mid 0.16
_exptl_crystal_size_min 0.16
_refine_diff_density_max 1.721
_refine_diff_density_min -0.976
_refine_diff_density_rms 0.113
_refine_ls_extinction_method none
_refine_ls_goodness_of_fit_ref 1.015
_refine_ls_hydrogen_treatment mixed
_refine_ls_matrix_type full
_refine_ls_number_parameters 963
_refine_ls_number_reflns 18771
_refine_ls_number_restraints 0
_refine_ls_restrained_S_all 1.015
_refine_ls_R_factor_all 0.0704
_refine_ls_R_factor_gt 0.0454
_refine_ls_shift/su_max 0.001
_refine_ls_shift/su_mean 0.000
_refine_ls_structure_factor_coef Fsqd
_refine_ls_weighting_details 'calc w=1/[\s^2^(Fo^2^)+(0.0701P)^2^+0.0000P] where P=(Fo^2^+2Fc^2^)/3'
_refine_ls_weighting_scheme calc
_refine_ls_wR_factor_gt 0.1142
_refine_ls_wR_factor_ref 0.1237
_reflns_number_gt 13381
_reflns_number_total 18771
_reflns_threshold_expression >2sigma(I)
_cod_duplicate_entry 7103818
_cod_data_source_file b304243j.txt
_cod_data_source_block compound_5
_cod_depositor_comments
;
The following automatic conversions were performed:

'_symmetry_cell_setting' value 'Monoclinic' changed to 'monoclinic'
according to
/usr/data/users/saulius/automatic-downloads/retrospective/RSC/lib/dictionaries/cif_core.dic
dictionary named 'cif_core.dic' version 2.4.2 from 2011-04-26.

Automatic conversion script
Id: cif_fix_values 2281 2013-09-26 08:29:07Z andrius 
;
_cod_original_sg_symbol_H-M 'P21/c     '
_cod_database_code 7113514

loop_
_symmetry_equiv_pos_as_xyz
'x, y, z'
'-x, y+1/2, -z+1/2'
'-x, -y, -z'
'x, -y-1/2, z-1/2'

loop_
_atom_site_label
_atom_site_type_symbol
_atom_site_fract_x
_atom_site_fract_y
_atom_site_fract_z
_atom_site_U_iso_or_equiv
_atom_site_adp_type
_atom_site_occupancy
_atom_site_symmetry_multiplicity
_atom_site_calc_flag
_atom_site_refinement_flags
Cl1 Cl 0.46059(13) -0.22733(3) 0.35033(16) 0.0938(5) Uani 1 1 d .
Cl2 Cl 0.33521(17) -0.22333(4) 0.48379(18) 0.1140(7) Uani 1 1 d .
Cl3 Cl 0.22767(14) -0.22084(4) 0.22893(18) 0.1184(7) Uani 1 1 d .
C89 C 0.3460(4) -0.21278(13) 0.3561(5) 0.0736(16) Uani 1 1 d .
H89 H 0.3561 -0.1938 0.3597 0.17(4) Uiso 1 1 d R
Sn1 Sn 0.965378(18) -0.112944(5) 0.292673(19) 0.02331(7) Uani 1 1 d .
Sn2 Sn 0.681206(18) -0.132514(5) 0.478042(19) 0.02500(7) Uani 1 1 d .
Ru1 Ru 0.83729(2) -0.124914(5) 0.40158(2) 0.02004(7) Uani 1 1 d .
P1 P 0.97500(7) -0.139589(18) 0.57209(7) 0.02321(19) Uani 1 1 d .
P2 P 0.85244(7) -0.166845(18) 0.35534(7) 0.02440(19) Uani 1 1 d .
P3 P 0.69754(7) -0.107564(18) 0.23611(7) 0.02348(19) Uani 1 1 d .
P4 P 0.84677(7) -0.083380(17) 0.45315(7) 0.02276(19) Uani 1 1 d .
C1 C 1.0181(3) -0.17044(7) 0.5732(3) 0.0241(7) Uani 1 1 d .
C2 C 0.9559(3) -0.18424(7) 0.4651(3) 0.0247(7) Uani 1 1 d .
C3 C 0.6778(3) -0.07529(7) 0.2446(3) 0.0259(8) Uani 1 1 d .
C4 C 0.7505(3) -0.06294(7) 0.3531(3) 0.0245(7) Uani 1 1 d .
C5 C 1.0594(3) -0.12480(7) 0.7121(3) 0.0249(7) Uani 1 1 d .
C6 C 1.0087(3) -0.11478(7) 0.7783(3) 0.0313(8) Uani 1 1 d .
H6 H 0.9300 -0.1152 0.7481 0.053(13) Uiso 1 1 d R
C7 C 1.0720(4) -0.10405(8) 0.8885(3) 0.0438(10) Uani 1 1 d .
H7 H 1.0373 -0.0973 0.9341 0.050(12) Uiso 1 1 d R
C8 C 1.1841(4) -0.10345(9) 0.9295(3) 0.0441(11) Uani 1 1 d .
H8 H 1.2276 -0.0961 1.0047 0.072(15) Uiso 1 1 d R
C9 C 1.2363(3) -0.11301(8) 0.8670(3) 0.0416(10) Uani 1 1 d .
H9 H 1.3151 -0.1124 0.8987 0.058(14) Uiso 1 1 d R
C10 C 1.1750(3) -0.12365(7) 0.7576(3) 0.0315(8) Uani 1 1 d .
H10 H 1.2113 -0.1302 0.7132 0.035(11) Uiso 1 1 d R
C11 C 1.1110(3) -0.18284(7) 0.6750(3) 0.0268(8) Uani 1 1 d .
C12 C 1.1995(3) -0.19408(7) 0.6603(3) 0.0326(9) Uani 1 1 d .
H12 H 1.1993 -0.1940 0.5848 0.014(8) Uiso 1 1 d R
C13 C 1.2867(3) -0.20527(8) 0.7548(4) 0.0420(10) Uani 1 1 d .
H13 H 1.3467 -0.2125 0.7441 0.040(11) Uiso 1 1 d R
C14 C 1.2874(3) -0.20598(8) 0.8637(3) 0.0425(10) Uani 1 1 d .
H14 H 1.3477 -0.2138 0.9279 0.050(12) Uiso 1 1 d R
C15 C 1.2004(3) -0.19525(8) 0.8807(3) 0.0404(10) Uani 1 1 d .
H15 H 1.2010 -0.1956 0.9565 0.040(11) Uiso 1 1 d R
C16 C 1.1123(3) -0.18401(7) 0.7855(3) 0.0319(8) Uani 1 1 d .
H16 H 1.0519 -0.1770 0.7965 0.031(10) Uiso 1 1 d R
C17 C 0.9732(3) -0.21150(7) 0.4518(3) 0.0255(7) Uani 1 1 d .
C18 C 1.0098(3) -0.22016(8) 0.3698(3) 0.0327(8) Uani 1 1 d .
H18 H 1.0235 -0.2081 0.3212 0.026(9) Uiso 1 1 d R
C19 C 1.0265(3) -0.24581(8) 0.3576(3) 0.0386(9) Uani 1 1 d .
H19 H 1.0531 -0.2512 0.3025 0.036(10) Uiso 1 1 d R
C20 C 1.0042(3) -0.26386(8) 0.4264(4) 0.0392(10) Uani 1 1 d .
H20 H 1.0133 -0.2816 0.4164 0.053(13) Uiso 1 1 d R
C21 C 0.9690(3) -0.25575(8) 0.5092(4) 0.0407(10) Uani 1 1 d .
H21 H 0.9545 -0.2679 0.5566 0.037(11) Uiso 1 1 d R
C22 C 0.9547(3) -0.22975(8) 0.5230(3) 0.0370(9) Uani 1 1 d .
H22 H 0.9322 -0.2243 0.5814 0.058(13) Uiso 1 1 d R
C23 C 0.7706(3) -0.18987(7) 0.2421(3) 0.0282(8) Uani 1 1 d .
C24 C 0.7846(3) -0.19305(8) 0.1414(3) 0.0403(10) Uani 1 1 d .
H24 H 0.8383 -0.1830 0.1297 0.052(13) Uiso 1 1 d R
C25 C 0.7215(4) -0.21065(10) 0.0564(4) 0.0558(13) Uani 1 1 d .
H25 H 0.7325 -0.2129 -0.0126 0.075(16) Uiso 1 1 d R
C26 C 0.6432(4) -0.22482(10) 0.0727(5) 0.0650(15) Uani 1 1 d .
H26 H 0.5993 -0.2368 0.0144 0.10(2) Uiso 1 1 d R
C27 C 0.6276(4) -0.22176(9) 0.1732(5) 0.0573(13) Uani 1 1 d .
H27 H 0.5719 -0.2314 0.1830 0.063(14) Uiso 1 1 d R
C28 C 0.6928(3) -0.20469(8) 0.2597(4) 0.0412(10) Uani 1 1 d .
H28 H 0.6846 -0.2031 0.3306 0.020(9) Uiso 1 1 d R
C29 C 0.6114(3) -0.12038(7) 0.0904(3) 0.0265(8) Uani 1 1 d .
C30 C 0.5785(3) -0.14545(8) 0.0846(3) 0.0356(9) Uani 1 1 d .
H30 H 0.5986 -0.1549 0.1554 0.034(10) Uiso 1 1 d R
C31 C 0.5165(3) -0.15706(9) -0.0233(4) 0.0465(11) Uani 1 1 d .
H31 H 0.4932 -0.1743 -0.0265 0.055(13) Uiso 1 1 d R
C32 C 0.4887(3) -0.14346(9) -0.1257(3) 0.0445(11) Uani 1 1 d .
H32 H 0.4457 -0.1514 -0.1997 0.050(12) Uiso 1 1 d R
C33 C 0.5227(3) -0.11848(8) -0.1221(3) 0.0383(10) Uani 1 1 d .
H33 H 0.5035 -0.1093 -0.1934 0.019(9) Uiso 1 1 d R
C34 C 0.5851(3) -0.10679(8) -0.0142(3) 0.0336(9) Uani 1 1 d .
H34 H 0.6097 -0.0897 -0.0114 0.041(12) Uiso 1 1 d R
C35 C 0.5971(3) -0.06029(7) 0.1419(3) 0.0273(8) Uani 1 1 d .
C36 C 0.4840(3) -0.06539(8) 0.0952(3) 0.0355(9) Uani 1 1 d .
H36 H 0.4563 -0.0776 0.1315 0.041(11) Uiso 1 1 d R
C37 C 0.4112(3) -0.05235(8) -0.0065(4) 0.0437(10) Uani 1 1 d .
H37 H 0.3336 -0.0557 -0.0386 0.057(13) Uiso 1 1 d R
C38 C 0.4507(4) -0.03476(9) -0.0606(4) 0.0525(12) Uani 1 1 d .
H38 H 0.4007 -0.0264 -0.1307 0.067(14) Uiso 1 1 d R
C39 C 0.5634(3) -0.02928(8) -0.0123(3) 0.0445(10) Uani 1 1 d .
H39 H 0.5904 -0.0168 -0.0482 0.043(11) Uiso 1 1 d R
C40 C 0.6376(3) -0.04214(7) 0.0894(3) 0.0342(9) Uani 1 1 d .
H40 H 0.7149 -0.0385 0.1223 0.022(9) Uiso 1 1 d R
C41 C 0.7372(3) -0.03545(7) 0.3746(3) 0.0274(8) Uani 1 1 d .
C42 C 0.6326(3) -0.02585(8) 0.3524(3) 0.0377(9) Uani 1 1 d .
H42 H 0.5701 -0.0370 0.3225 0.027(10) Uiso 1 1 d R
C43 C 0.6181(4) -0.00066(9) 0.3729(4) 0.0521(12) Uani 1 1 d .
H43 H 0.5465 0.0055 0.3589 0.038(11) Uiso 1 1 d R
C44 C 0.7090(5) 0.01589(9) 0.4146(4) 0.0581(13) Uani 1 1 d .
H44 H 0.6993 0.0334 0.4276 0.070(15) Uiso 1 1 d R
C45 C 0.8127(4) 0.00679(8) 0.4369(4) 0.0440(10) Uani 1 1 d .
H45 H 0.8749 0.0180 0.4659 0.033(10) Uiso 1 1 d R
C46 C 0.8269(3) -0.01862(7) 0.4172(3) 0.0331(9) Uani 1 1 d .
H46 H 0.8989 -0.0247 0.4330 0.016(8) Uiso 1 1 d R
C47 C 0.9385(3) -0.06663(7) 0.5857(3) 0.0254(7) Uani 1 1 d .
C48 C 0.9009(3) -0.05270(7) 0.6550(3) 0.0307(8) Uani 1 1 d .
H48 H 0.8237 -0.0521 0.6351 0.026(9) Uiso 1 1 d R
C49 C 0.9758(3) -0.03977(7) 0.7531(3) 0.0348(9) Uani 1 1 d .
H49 H 0.9502 -0.0301 0.8004 0.047(12) Uiso 1 1 d R
C50 C 1.0870(4) -0.04078(8) 0.7821(3) 0.0410(10) Uani 1 1 d .
H50 H 1.1378 -0.0314 0.8484 0.073(15) Uiso 1 1 d R
C51 C 1.1267(3) -0.05514(8) 0.7168(3) 0.0350(9) Uani 1 1 d .
H51 H 1.2043 -0.0561 0.7393 0.050(12) Uiso 1 1 d R
C52 C 1.0527(3) -0.06813(7) 0.6188(3) 0.0284(8) Uani 1 1 d .
H52 H 1.0793 -0.0781 0.5736 0.026(9) Uiso 1 1 d R
C53 C 0.9484(3) -0.07503(7) 0.2156(3) 0.0264(8) Uani 1 1 d .
C54 C 0.9743(3) -0.05284(7) 0.2831(3) 0.0297(8) Uani 1 1 d .
H54 H 0.9986 -0.0540 0.3660 0.052(12) Uiso 1 1 d R
C55 C 0.9651(3) -0.02887(8) 0.2309(3) 0.0361(9) Uani 1 1 d .
H55 H 0.9834 -0.0139 0.2786 0.061(14) Uiso 1 1 d R
C56 C 0.9296(3) -0.02673(8) 0.1104(4) 0.0419(10) Uani 1 1 d .
H56 H 0.9228 -0.0104 0.0745 0.036(10) Uiso 1 1 d R
C57 C 0.9043(4) -0.04874(8) 0.0438(3) 0.0440(10) Uani 1 1 d .
H57 H 0.8802 -0.0476 -0.0391 0.041(11) Uiso 1 1 d R
C58 C 0.9131(3) -0.07206(8) 0.0944(3) 0.0366(9) Uani 1 1 d .
H58 H 0.8946 -0.0868 0.0457 0.033(10) Uiso 1 1 d R
C59 C 1.1406(3) -0.11550(7) 0.4110(3) 0.0276(8) Uani 1 1 d .
C60 C 1.2082(3) -0.09405(8) 0.4431(3) 0.0336(9) Uani 1 1 d .
H60 H 1.1777 -0.0777 0.4137 0.027(10) Uiso 1 1 d R
C61 C 1.3218(3) -0.09650(9) 0.5192(3) 0.0416(10) Uani 1 1 d .
H61 H 1.3672 -0.0816 0.5425 0.036(10) Uiso 1 1 d R
C62 C 1.3680(3) -0.11970(9) 0.5599(3) 0.0384(10) Uani 1 1 d .
H62 H 1.4454 -0.1211 0.6098 0.029(10) Uiso 1 1 d R
C63 C 1.3018(3) -0.14140(9) 0.5284(3) 0.0402(10) Uani 1 1 d .
H63 H 1.3338 -0.1577 0.5567 0.082(17) Uiso 1 1 d R
C64 C 1.1893(3) -0.13935(8) 0.4558(3) 0.0337(9) Uani 1 1 d .
H64 H 1.1443 -0.1543 0.4358 0.045(12) Uiso 1 1 d R
C65 C 0.9442(3) -0.13707(7) 0.1442(3) 0.0275(8) Uani 1 1 d .
C66 C 1.0273(3) -0.15338(8) 0.1470(3) 0.0342(9) Uani 1 1 d .
H66 H 1.0967 -0.1537 0.2150 0.038(11) Uiso 1 1 d R
C67 C 1.0108(3) -0.16923(9) 0.0526(4) 0.0442(10) Uani 1 1 d .
H67 H 1.0685 -0.1805 0.0572 0.051(13) Uiso 1 1 d R
C68 C 0.9111(3) -0.16886(8) -0.0487(3) 0.0428(10) Uani 1 1 d .
H68 H 0.9003 -0.1796 -0.1136 0.056(13) Uiso 1 1 d R
C69 C 0.8274(3) -0.15260(8) -0.0540(3) 0.0408(10) Uani 1 1 d .
H69 H 0.7585 -0.1522 -0.1227 0.046(12) Uiso 1 1 d R
C70 C 0.8444(3) -0.13678(7) 0.0418(3) 0.0321(8) Uani 1 1 d .
H70 H 0.7867 -0.1256 0.0369 0.050(13) Uiso 1 1 d R
C71 C 0.6906(3) -0.16597(7) 0.5842(3) 0.0280(8) Uani 1 1 d .
C72 C 0.7656(3) -0.18587(8) 0.6071(3) 0.0375(9) Uani 1 1 d .
H72 H 0.8209 -0.1848 0.5790 0.028(10) Uiso 1 1 d R
C73 C 0.7618(4) -0.20731(9) 0.6702(4) 0.0458(11) Uani 1 1 d .
H73 H 0.8137 -0.2208 0.6843 0.050(13) Uiso 1 1 d R
C74 C 0.6824(3) -0.20904(8) 0.7125(3) 0.0407(10) Uani 1 1 d .
H74 H 0.6800 -0.2236 0.7562 0.026(9) Uiso 1 1 d R
C75 C 0.6073(4) -0.18964(8) 0.6910(4) 0.0451(10) Uani 1 1 d .
H75 H 0.5528 -0.1908 0.7202 0.041(11) Uiso 1 1 d R
C76 C 0.6102(3) -0.16835(8) 0.6267(4) 0.0415(10) Uani 1 1 d .
H76 H 0.5568 -0.1552 0.6114 0.067(15) Uiso 1 1 d R
C77 C 0.5121(3) -0.13777(7) 0.3430(3) 0.0287(8) Uani 1 1 d .
C78 C 0.4856(3) -0.16010(9) 0.2805(4) 0.0455(11) Uani 1 1 d .
H78 H 0.5410 -0.1729 0.2993 0.080(17) Uiso 1 1 d R
C79 C 0.3801(4) -0.16470(10) 0.1902(4) 0.0547(12) Uani 1 1 d .
H79 H 0.3646 -0.1803 0.1475 0.11(2) Uiso 1 1 d R
C80 C 0.2984(3) -0.14639(9) 0.1634(3) 0.0466(11) Uani 1 1 d .
H80 H 0.2263 -0.1491 0.1012 0.042(11) Uiso 1 1 d R
C81 C 0.3225(4) -0.12452(10) 0.2273(4) 0.0520(12) Uani 1 1 d .
H81 H 0.2655 -0.1122 0.2119 0.057(14) Uiso 1 1 d R
C82 C 0.4289(3) -0.11956(9) 0.3149(3) 0.0390(10) Uani 1 1 d .
H82 H 0.4446 -0.1037 0.3556 0.044(12) Uiso 1 1 d R
C83 C 0.6644(3) -0.10130(7) 0.5825(3) 0.0293(8) Uani 1 1 d .
C84 C 0.7013(3) -0.10368(8) 0.7043(3) 0.0354(9) Uani 1 1 d .
H84 H 0.7362 -0.1191 0.7421 0.034(11) Uiso 1 1 d R
C85 C 0.6886(3) -0.08430(9) 0.7708(3) 0.0446(11) Uani 1 1 d .
H85 H 0.7157 -0.0864 0.8537 0.040(11) Uiso 1 1 d R
C86 C 0.6366(3) -0.06164(9) 0.7185(4) 0.0477(11) Uani 1 1 d .
H86 H 0.6264 -0.0484 0.7647 0.043(11) Uiso 1 1 d R
C87 C 0.6002(3) -0.05855(8) 0.5997(4) 0.0408(10) Uani 1 1 d .
H87 H 0.5654 -0.0430 0.5632 0.044(12) Uiso 1 1 d R
C88 C 0.6136(3) -0.07801(8) 0.5316(3) 0.0348(9) Uani 1 1 d .
H88 H 0.5879 -0.0755 0.4491 0.013(8) Uiso 1 1 d R

loop_
_atom_site_aniso_label
_atom_site_aniso_U_11
_atom_site_aniso_U_22
_atom_site_aniso_U_33
_atom_site_aniso_U_23
_atom_site_aniso_U_13
_atom_site_aniso_U_12
Cl1 0.0809(10) 0.0873(13) 0.1266(14) 0.0455(10) 0.0576(10) 0.0353(9)
Cl2 0.1316(16) 0.1195(17) 0.1171(14) -0.0411(12) 0.0786(13) -0.0412(13)
Cl3 0.0776(11) 0.1235(18) 0.1129(14) 0.0480(12) 0.0032(10) -0.0114(11)
C89 0.060(3) 0.062(4) 0.091(4) 0.006(3) 0.025(3) 0.005(3)
Sn1 0.02297(12) 0.02146(15) 0.02424(12) -0.00054(9) 0.00911(10) 0.00038(9)
Sn2 0.02352(13) 0.02400(15) 0.02624(13) 0.00170(10) 0.00971(10) 0.00023(10)
Ru1 0.02009(13) 0.01724(17) 0.01954(13) -0.00003(10) 0.00562(10) 0.00043(10)
P1 0.0222(4) 0.0210(5) 0.0210(4) -0.0002(3) 0.0044(3) 0.0015(4)
P2 0.0280(5) 0.0191(5) 0.0212(4) -0.0005(3) 0.0062(3) 0.0013(4)
P3 0.0219(4) 0.0210(5) 0.0219(4) 0.0011(3) 0.0043(3) 0.0000(4)
P4 0.0241(4) 0.0189(5) 0.0218(4) -0.0007(3) 0.0068(3) 0.0006(4)
C1 0.0234(17) 0.019(2) 0.0261(17) 0.0029(14) 0.0074(14) 0.0033(14)
C2 0.0228(17) 0.019(2) 0.0284(17) 0.0024(14) 0.0077(14) -0.0018(14)
C3 0.0230(17) 0.028(2) 0.0258(17) 0.0058(15) 0.0101(14) 0.0033(15)
C4 0.0235(17) 0.020(2) 0.0297(17) -0.0003(14) 0.0117(14) 0.0004(14)
C5 0.0275(18) 0.019(2) 0.0228(16) 0.0018(13) 0.0063(14) 0.0015(14)
C6 0.037(2) 0.027(2) 0.0279(18) 0.0019(15) 0.0119(16) 0.0011(16)
C7 0.061(3) 0.040(3) 0.031(2) -0.0100(18) 0.021(2) -0.003(2)
C8 0.053(3) 0.042(3) 0.0242(19) -0.0033(18) 0.0043(18) 0.001(2)
C9 0.035(2) 0.035(3) 0.036(2) -0.0057(18) -0.0020(17) -0.0050(18)
C10 0.0284(19) 0.027(2) 0.0335(19) -0.0026(16) 0.0088(16) 0.0013(16)
C11 0.0268(18) 0.020(2) 0.0243(17) 0.0015(14) 0.0030(14) 0.0023(15)
C12 0.033(2) 0.027(2) 0.034(2) 0.0012(16) 0.0108(16) 0.0051(16)
C13 0.027(2) 0.038(3) 0.047(2) 0.0010(19) 0.0033(17) 0.0081(18)
C14 0.032(2) 0.033(3) 0.039(2) 0.0087(18) -0.0056(18) 0.0047(17)
C15 0.041(2) 0.039(3) 0.027(2) 0.0046(17) 0.0021(17) -0.0071(19)
C16 0.036(2) 0.026(2) 0.0309(19) 0.0056(16) 0.0120(16) -0.0010(16)
C17 0.0218(16) 0.022(2) 0.0240(16) -0.0010(14) 0.0022(13) 0.0014(14)
C18 0.040(2) 0.027(2) 0.0308(19) -0.0024(16) 0.0155(16) 0.0000(17)
C19 0.046(2) 0.031(3) 0.040(2) -0.0063(18) 0.0202(19) 0.0047(18)
C20 0.046(2) 0.014(2) 0.050(2) -0.0029(17) 0.0132(19) 0.0065(17)
C21 0.046(2) 0.025(2) 0.051(2) 0.0053(19) 0.022(2) -0.0008(18)
C22 0.041(2) 0.029(2) 0.044(2) 0.0064(18) 0.0218(18) 0.0074(18)
C23 0.0284(18) 0.016(2) 0.0278(18) 0.0012(14) 0.0010(14) 0.0026(14)
C24 0.049(2) 0.031(3) 0.033(2) -0.0049(17) 0.0107(18) -0.0063(19)
C25 0.074(3) 0.046(3) 0.034(2) -0.018(2) 0.011(2) -0.009(3)
C26 0.055(3) 0.049(4) 0.060(3) -0.023(3) -0.004(3) -0.008(2)
C27 0.045(3) 0.032(3) 0.081(4) -0.009(2) 0.014(2) -0.013(2)
C28 0.038(2) 0.031(3) 0.049(2) -0.0024(19) 0.0139(19) -0.0014(18)
C29 0.0206(17) 0.024(2) 0.0266(17) 0.0017(14) 0.0027(14) 0.0036(14)
C30 0.032(2) 0.030(2) 0.0307(19) -0.0009(16) 0.0000(16) -0.0019(17)
C31 0.044(2) 0.032(3) 0.046(2) -0.0049(19) 0.0037(19) -0.005(2)
C32 0.034(2) 0.054(3) 0.030(2) -0.0120(19) 0.0001(17) 0.002(2)
C33 0.036(2) 0.042(3) 0.029(2) -0.0010(18) 0.0073(16) 0.0091(19)
C34 0.037(2) 0.033(3) 0.0249(18) 0.0007(16) 0.0078(16) 0.0033(17)
C35 0.0261(18) 0.022(2) 0.0270(17) 0.0022(14) 0.0054(14) 0.0044(15)
C36 0.0294(19) 0.034(3) 0.035(2) 0.0016(17) 0.0072(16) 0.0063(17)
C37 0.028(2) 0.040(3) 0.046(2) 0.004(2) 0.0001(18) 0.0112(18)
C38 0.056(3) 0.039(3) 0.035(2) 0.005(2) -0.006(2) 0.016(2)
C39 0.056(3) 0.033(3) 0.037(2) 0.0111(18) 0.013(2) 0.002(2)
C40 0.037(2) 0.026(2) 0.033(2) 0.0047(16) 0.0099(16) 0.0016(16)
C41 0.0315(18) 0.022(2) 0.0285(18) 0.0034(15) 0.0128(15) 0.0044(15)
C42 0.038(2) 0.029(2) 0.044(2) 0.0022(18) 0.0158(18) 0.0063(18)
C43 0.058(3) 0.033(3) 0.070(3) 0.005(2) 0.032(2) 0.016(2)
C44 0.089(4) 0.019(3) 0.074(3) -0.001(2) 0.043(3) 0.008(3)
C45 0.052(3) 0.027(3) 0.051(2) -0.0022(19) 0.021(2) -0.005(2)
C46 0.039(2) 0.022(2) 0.038(2) 0.0028(16) 0.0167(17) 0.0011(16)
C47 0.0312(18) 0.018(2) 0.0236(16) 0.0012(14) 0.0085(14) -0.0026(14)
C48 0.037(2) 0.022(2) 0.0305(19) -0.0016(15) 0.0131(16) -0.0007(16)
C49 0.046(2) 0.027(2) 0.0264(18) -0.0038(16) 0.0114(17) 0.0036(18)
C50 0.054(3) 0.025(2) 0.0272(19) -0.0026(16) 0.0027(18) -0.0060(19)
C51 0.030(2) 0.029(2) 0.034(2) 0.0019(16) 0.0029(16) -0.0016(16)
C52 0.0305(19) 0.027(2) 0.0243(17) 0.0004(15) 0.0085(15) -0.0006(15)
C53 0.0278(18) 0.021(2) 0.0309(18) 0.0024(15) 0.0130(15) 0.0019(14)
C54 0.034(2) 0.026(2) 0.0314(19) 0.0010(15) 0.0164(16) -0.0006(16)
C55 0.042(2) 0.025(2) 0.043(2) -0.0045(18) 0.0209(18) -0.0027(17)
C56 0.054(3) 0.026(3) 0.048(2) 0.0115(19) 0.025(2) 0.0039(19)
C57 0.066(3) 0.037(3) 0.031(2) 0.0064(18) 0.022(2) 0.003(2)
C58 0.053(2) 0.025(2) 0.032(2) -0.0018(17) 0.0195(18) -0.0029(18)
C59 0.0235(17) 0.034(2) 0.0238(17) 0.0014(15) 0.0089(14) -0.0001(15)
C60 0.0255(18) 0.031(2) 0.042(2) -0.0042(17) 0.0116(16) -0.0001(16)
C61 0.028(2) 0.050(3) 0.046(2) -0.015(2) 0.0151(18) -0.0125(19)
C62 0.0247(19) 0.055(3) 0.0276(19) -0.0034(18) 0.0041(16) 0.0060(19)
C63 0.035(2) 0.042(3) 0.037(2) 0.0084(19) 0.0100(18) 0.0092(19)
C64 0.0256(19) 0.035(3) 0.036(2) 0.0028(17) 0.0088(16) 0.0004(17)
C65 0.0298(18) 0.025(2) 0.0275(17) -0.0036(15) 0.0121(15) -0.0034(15)
C66 0.0278(19) 0.033(2) 0.038(2) -0.0066(17) 0.0110(16) -0.0004(16)
C67 0.042(2) 0.040(3) 0.053(3) -0.017(2) 0.024(2) 0.001(2)
C68 0.051(3) 0.043(3) 0.035(2) -0.0102(19) 0.0196(19) -0.006(2)
C69 0.042(2) 0.044(3) 0.0263(19) 0.0019(18) 0.0055(17) -0.0044(19)
C70 0.036(2) 0.028(2) 0.0315(19) 0.0023(16) 0.0131(16) 0.0052(17)
C71 0.0298(18) 0.022(2) 0.0317(18) 0.0025(15) 0.0131(15) 0.0012(15)
C72 0.033(2) 0.043(3) 0.037(2) 0.0041(18) 0.0161(17) 0.0028(18)
C73 0.056(3) 0.034(3) 0.045(2) 0.0123(19) 0.020(2) 0.011(2)
C74 0.056(3) 0.028(3) 0.035(2) 0.0037(17) 0.0164(19) -0.009(2)
C75 0.055(3) 0.038(3) 0.057(3) 0.002(2) 0.038(2) -0.005(2)
C76 0.044(2) 0.027(2) 0.066(3) 0.011(2) 0.035(2) 0.0036(19)
C77 0.0250(18) 0.031(2) 0.0292(18) 0.0036(16) 0.0111(15) -0.0007(15)
C78 0.032(2) 0.034(3) 0.055(3) -0.004(2) 0.0050(19) -0.0018(19)
C79 0.050(3) 0.041(3) 0.052(3) -0.006(2) 0.002(2) -0.005(2)
C80 0.036(2) 0.058(3) 0.032(2) 0.007(2) 0.0021(18) -0.009(2)
C81 0.038(2) 0.063(4) 0.045(3) 0.007(2) 0.008(2) 0.016(2)
C82 0.032(2) 0.041(3) 0.035(2) 0.0019(18) 0.0066(17) 0.0034(18)
C83 0.0273(18) 0.028(2) 0.0324(19) -0.0018(15) 0.0130(15) -0.0012(15)
C84 0.035(2) 0.035(3) 0.034(2) 0.0002(18) 0.0131(17) -0.0009(18)
C85 0.047(2) 0.058(3) 0.031(2) -0.012(2) 0.0183(18) -0.010(2)
C86 0.047(3) 0.046(3) 0.059(3) -0.021(2) 0.032(2) -0.005(2)
C87 0.038(2) 0.027(3) 0.059(3) -0.003(2) 0.023(2) 0.0018(18)
C88 0.036(2) 0.032(2) 0.036(2) -0.0001(17) 0.0159(17) -0.0013(17)

loop_
_atom_type_symbol
_atom_type_description
_atom_type_scat_dispersion_real
_atom_type_scat_dispersion_imag
_atom_type_scat_source
C C 0.0033 0.0016 'International Tables Vol C Tables 4.2.6.8 and 6.1.1.4'
H H 0.0000 0.0000 'International Tables Vol C Tables 4.2.6.8 and 6.1.1.4'
Cl Cl 0.1484 0.1585 'International Tables Vol C Tables 4.2.6.8 and 6.1.1.4'
P P 0.1023 0.0942 'International Tables Vol C Tables 4.2.6.8 and 6.1.1.4'
Ru Ru -1.2594 0.8363 'International Tables Vol C Tables 4.2.6.8 and 6.1.1.4'
Sn Sn -0.6537 1.4246 'International Tables Vol C Tables 4.2.6.8 and 6.1.1.4'

loop_
_geom_angle_atom_site_label_1
_geom_angle_atom_site_label_2
_geom_angle_atom_site_label_3
_geom_angle
Cl1 C89 Cl3 108.6(4)
Cl1 C89 Cl2 109.0(3)
Cl3 C89 Cl2 111.1(3)
C59 Sn1 C65 104.63(13)
C59 Sn1 C53 103.58(13)
C65 Sn1 C53 101.35(13)
C59 Sn1 Ru1 111.89(9)
C65 Sn1 Ru1 115.50(9)
C53 Sn1 Ru1 118.24(9)
C83 Sn2 C71 103.10(13)
C83 Sn2 C77 102.83(13)
C71 Sn2 C77 98.08(13)
C83 Sn2 Ru1 114.14(9)
C71 Sn2 Ru1 119.68(9)
C77 Sn2 Ru1 116.40(9)
P4 Ru1 P1 97.65(3)
P4 Ru1 P3 78.55(3)
P1 Ru1 P3 176.01(3)
P4 Ru1 P2 172.36(3)
P1 Ru1 P2 78.00(3)
P3 Ru1 P2 105.91(3)
P4 Ru1 Sn2 89.67(2)
P1 Ru1 Sn2 92.71(2)
P3 Ru1 Sn2 86.09(2)
P2 Ru1 Sn2 96.76(2)
P4 Ru1 Sn1 87.38(2)
P1 Ru1 Sn1 97.30(2)
P3 Ru1 Sn1 83.81(2)
P2 Ru1 Sn1 86.97(2)
Sn2 Ru1 Sn1 169.856(13)
C1 P1 C5 109.39(16)
C1 P1 Ru1 117.29(11)
C5 P1 Ru1 133.20(12)
C2 P2 C23 106.02(17)
C2 P2 Ru1 115.32(12)
C23 P2 Ru1 137.66(12)
C3 P3 C29 112.22(16)
C3 P3 Ru1 114.75(11)
C29 P3 Ru1 132.68(12)
C4 P4 C47 111.32(17)
C4 P4 Ru1 117.18(12)
C47 P4 Ru1 131.50(12)
C2 C1 C11 121.0(3)
C2 C1 P1 114.3(2)
C11 C1 P1 124.7(3)
C1 C2 C17 122.7(3)
C1 C2 P2 115.0(3)
C17 C2 P2 122.1(2)
C4 C3 C35 121.3(3)
C4 C3 P3 116.2(2)
C35 C3 P3 122.3(3)
C3 C4 C41 121.5(3)
C3 C4 P4 113.3(3)
C41 C4 P4 125.2(2)
C6 C5 C10 118.7(3)
C6 C5 P1 119.3(3)
C10 C5 P1 122.0(3)
C5 C6 C7 120.6(4)
C8 C7 C6 118.7(4)
C9 C8 C7 122.3(4)
C8 C9 C10 119.8(4)
C9 C10 C5 119.9(4)
C16 C11 C12 118.1(3)
C16 C11 C1 121.6(3)
C12 C11 C1 120.3(3)
C13 C12 C11 120.5(4)
C14 C13 C12 120.6(4)
C13 C14 C15 120.2(3)
C14 C15 C16 119.2(4)
C11 C16 C15 121.3(4)
C18 C17 C22 117.9(3)
C18 C17 C2 121.6(3)
C22 C17 C2 120.5(3)
C19 C18 C17 121.5(4)
C18 C19 C20 120.0(4)
C21 C20 C19 119.6(4)
C20 C21 C22 120.2(4)
C21 C22 C17 120.7(4)
C24 C23 C28 119.5(4)
C24 C23 P2 121.8(3)
C28 C23 P2 118.7(3)
C23 C24 C25 120.9(4)
C26 C25 C24 119.5(4)
C25 C26 C27 120.4(4)
C26 C27 C28 120.1(5)
C27 C28 C23 119.5(4)
C30 C29 C34 119.4(3)
C30 C29 P3 116.9(3)
C34 C29 P3 123.5(3)
C29 C30 C31 120.7(4)
C32 C31 C30 119.6(4)
C31 C32 C33 120.6(4)
C32 C33 C34 119.9(4)
C33 C34 C29 119.6(4)
C36 C35 C40 120.4(3)
C36 C35 C3 120.5(3)
C40 C35 C3 119.0(3)
C35 C36 C37 119.2(4)
C38 C37 C36 120.8(4)
C37 C38 C39 119.9(4)
C38 C39 C40 120.1(4)
C35 C40 C39 119.6(4)
C46 C41 C42 118.0(4)
C46 C41 C4 122.0(3)
C42 C41 C4 120.0(3)
C43 C42 C41 121.3(4)
C42 C43 C44 119.7(4)
C45 C44 C43 119.9(4)
C44 C45 C46 120.1(4)
C45 C46 C41 121.1(4)
C48 C47 C52 119.3(3)
C48 C47 P4 123.2(3)
C52 C47 P4 117.5(3)
C49 C48 C47 119.9(3)
C50 C49 C48 120.0(4)
C49 C50 C51 121.2(4)
C52 C51 C50 119.3(4)
C51 C52 C47 120.3(3)
C54 C53 C58 116.8(3)
C54 C53 Sn1 122.6(2)
C58 C53 Sn1 120.6(3)
C53 C54 C55 121.0(3)
C56 C55 C54 120.4(4)
C57 C56 C55 118.5(4)
C58 C57 C56 121.1(4)
C57 C58 C53 122.2(4)
C60 C59 C64 118.2(3)
C60 C59 Sn1 121.6(3)
C64 C59 Sn1 120.3(3)
C59 C60 C61 119.9(4)
C62 C61 C60 121.2(4)
C61 C62 C63 119.7(4)
C64 C63 C62 120.0(4)
C63 C64 C59 120.9(4)
C66 C65 C70 117.5(3)
C66 C65 Sn1 122.2(3)
C70 C65 Sn1 120.3(3)
C67 C66 C65 121.3(3)
C68 C67 C66 120.6(4)
C69 C68 C67 119.1(4)
C68 C69 C70 119.9(4)
C65 C70 C69 121.5(4)
C72 C71 C76 117.4(3)
C72 C71 Sn2 125.2(3)
C76 C71 Sn2 117.3(3)
C71 C72 C73 121.5(4)
C74 C73 C72 119.9(4)
C75 C74 C73 119.7(4)
C74 C75 C76 120.3(4)
C75 C76 C71 121.1(4)
C78 C77 C82 117.6(3)
C78 C77 Sn2 118.6(3)
C82 C77 Sn2 123.8(3)
C77 C78 C79 122.2(4)
C80 C79 C78 119.4(5)
C81 C80 C79 118.9(4)
C80 C81 C82 121.7(4)
C77 C82 C81 120.1(4)
C84 C83 C88 116.6(3)
C84 C83 Sn2 121.2(3)
C88 C83 Sn2 122.2(3)
C85 C84 C83 121.7(4)
C84 C85 C86 120.8(4)
C87 C86 C85 119.2(4)
C86 C87 C88 120.5(4)
C87 C88 C83 121.3(4)

loop_
_geom_bond_atom_site_label_1
_geom_bond_atom_site_label_2
_geom_bond_distance
Cl1 C89 1.740(6)
Cl2 C89 1.764(6)
Cl3 C89 1.742(6)
Sn1 C59 2.163(3)
Sn1 C65 2.169(3)
Sn1 C53 2.176(3)
Sn1 Ru1 2.6929(3)
Sn2 C83 2.169(4)
Sn2 C71 2.172(4)
Sn2 C77 2.174(3)
Sn2 Ru1 2.6814(3)
Ru1 P4 2.2551(9)
Ru1 P1 2.2671(9)
Ru1 P3 2.2933(9)
Ru1 P2 2.3007(10)
P1 C1 1.711(4)
P1 C5 1.801(3)
P2 C2 1.728(3)
P2 C23 1.822(4)
P3 C3 1.719(4)
P3 C29 1.817(3)
P4 C4 1.724(3)
P4 C47 1.809(3)
C1 C2 1.441(5)
C1 C11 1.488(4)
C2 C17 1.466(5)
C3 C4 1.439(5)
C3 C35 1.494(4)
C4 C41 1.488(5)
C5 C6 1.386(5)
C5 C10 1.395(5)
C6 C7 1.389(5)
C7 C8 1.356(6)
C8 C9 1.355(6)
C9 C10 1.376(5)
C11 C16 1.385(5)
C11 C12 1.403(5)
C12 C13 1.381(5)
C13 C14 1.367(6)
C14 C15 1.390(6)
C15 C16 1.392(5)
C17 C18 1.397(5)
C17 C22 1.404(5)
C18 C19 1.380(5)
C19 C20 1.398(6)
C20 C21 1.384(6)
C21 C22 1.395(6)
C23 C24 1.371(5)
C23 C28 1.390(5)
C24 C25 1.384(5)
C25 C26 1.370(7)
C26 C27 1.378(7)
C27 C28 1.384(6)
C29 C30 1.375(5)
C29 C34 1.400(5)
C30 C31 1.385(5)
C31 C32 1.375(6)
C32 C33 1.378(6)
C33 C34 1.388(5)
C35 C36 1.388(5)
C35 C40 1.394(5)
C36 C37 1.402(5)
C37 C38 1.379(6)
C38 C39 1.386(6)
C39 C40 1.403(5)
C41 C46 1.392(5)
C41 C42 1.395(5)
C42 C43 1.372(6)
C43 C44 1.395(7)
C44 C45 1.374(6)
C45 C46 1.380(6)
C47 C48 1.390(5)
C47 C52 1.397(5)
C48 C49 1.381(5)
C49 C50 1.368(6)
C50 C51 1.379(6)
C51 C52 1.378(5)
C53 C54 1.391(5)
C53 C58 1.396(5)
C54 C55 1.396(5)
C55 C56 1.382(5)
C56 C57 1.377(6)
C57 C58 1.357(5)
C59 C60 1.386(5)
C59 C64 1.406(5)
C60 C61 1.404(5)
C61 C62 1.357(6)
C62 C63 1.386(6)
C63 C64 1.382(5)
C65 C66 1.388(5)
C65 C70 1.394(5)
C66 C67 1.386(5)
C67 C68 1.386(6)
C68 C69 1.383(6)
C69 C70 1.397(5)
C71 C72 1.386(5)
C71 C76 1.400(5)
C72 C73 1.388(6)
C73 C74 1.382(6)
C74 C75 1.370(6)
C75 C76 1.387(6)
C77 C78 1.366(6)
C77 C82 1.388(5)
C78 C79 1.393(6)
C79 C80 1.380(6)
C80 C81 1.354(6)
C81 C82 1.392(6)
C83 C84 1.397(5)
C83 C88 1.406(5)
C84 C85 1.372(6)
C85 C86 1.386(6)
C86 C87 1.366(6)
C87 C88 1.392(5)
